data_4084076
loop_
_publ_author_name
'Micksch, Maik'
'Tenne, Mario'
'Strassner, Thomas'

_publ_section_title
;
 Cyclometalated 2-Phenylimidazole Palladium Carbene Complexes in the
 Catalytic Suzuki--Miyaura Cross-Coupling Reaction
;
_journal_issue 15
_journal_name_full Organometallics
_journal_page_first 3966
_journal_paper_doi 10.1021/om5004336
_journal_volume 33
_journal_year 2014
_chemical_formula_moiety 'C37 H45 Cl N4 Pd'
_chemical_formula_sum 'C37 H45 Cl N4 Pd'
_chemical_formula_weight 687.62
_chemical_name_systematic
;
 ?
;
_space_group_IT_number 14
_symmetry_cell_setting monoclinic
_symmetry_space_group_name_Hall '-P 2ybc'
_symmetry_space_group_name_H-M 'P 1 21/c 1'
_atom_sites_solution_hydrogens geom
_atom_sites_solution_primary direct
_atom_sites_solution_secondary difmap
_audit_creation_method SHELXL-97
_cell_angle_alpha 90
_cell_angle_beta 114.357(16)
_cell_angle_gamma 90
_cell_formula_units_Z 4
_cell_length_a 11.9460(17)
_cell_length_b 14.881(5)
_cell_length_c 21.254(5)
_cell_measurement_reflns_used 1000
_cell_measurement_temperature 198(2)
_cell_measurement_theta_max 24.603
_cell_measurement_theta_min 4.183
_cell_volume 3442.0(16)
_computing_cell_refinement 'Dirax/lsq (Duisenberg, 1992)'
_computing_data_collection 'Collect (Nonius BV, 1999)'
_computing_data_reduction 'EvalCCD (Duisenberg et al., 2003)'
_computing_molecular_graphics 'ORTEP-3 (Farrugia, 2012)'
_computing_publication_material 'enCIFer (Allen et al., 2004)'
_computing_structure_refinement 'SHELXL-97 (Sheldrick, 2008)'
_computing_structure_solution 'SIR97 (Altomare et al., 1999)'
_diffrn_ambient_temperature 198(2)
_diffrn_detector_area_resol_mean 9
_diffrn_measured_fraction_theta_full 0.998
_diffrn_measured_fraction_theta_max 0.998
_diffrn_measurement_device_type KappaCCD
_diffrn_measurement_method \f
_diffrn_radiation_monochromator graphite
_diffrn_radiation_source 'fine-focus sealed tube'
_diffrn_radiation_type MoK\a
_diffrn_radiation_wavelength 0.71073
_diffrn_reflns_av_R_equivalents 0.0705
_diffrn_reflns_av_sigmaI/netI 0.0376
_diffrn_reflns_limit_h_max 14
_diffrn_reflns_limit_h_min -14
_diffrn_reflns_limit_k_max 18
_diffrn_reflns_limit_k_min -18
_diffrn_reflns_limit_l_max 26
_diffrn_reflns_limit_l_min -26
_diffrn_reflns_number 78935
_diffrn_reflns_theta_full 26.40
_diffrn_reflns_theta_max 26.40
_diffrn_reflns_theta_min 3.24
_exptl_absorpt_coefficient_mu 0.647
_exptl_absorpt_correction_T_max 0.8085
_exptl_absorpt_correction_T_min 0.7841
_exptl_absorpt_correction_type multi-scan
_exptl_absorpt_process_details 'SADABS (Sheldrick, 2002)'
_exptl_crystal_colour colourless
_exptl_crystal_density_diffrn 1.327
_exptl_crystal_density_method 'not measured'
_exptl_crystal_description fragment
_exptl_crystal_F_000 1432
_exptl_crystal_size_max 0.40
_exptl_crystal_size_mid 0.37
_exptl_crystal_size_min 0.34
_refine_diff_density_max 0.378
_refine_diff_density_min -0.391
_refine_diff_density_rms 0.073
_refine_ls_extinction_method none
_refine_ls_goodness_of_fit_ref 0.876
_refine_ls_hydrogen_treatment constr
_refine_ls_matrix_type full
_refine_ls_number_parameters 397
_refine_ls_number_reflns 7054
_refine_ls_number_restraints 0
_refine_ls_restrained_S_all 0.876
_refine_ls_R_factor_all 0.0572
_refine_ls_R_factor_gt 0.0327
_refine_ls_shift/su_max 0.000
_refine_ls_shift/su_mean 0.000
_refine_ls_structure_factor_coef Fsqd
_refine_ls_weighting_details 'calc w=1/[\s^2^(Fo^2^)+(0.1000P)^2^+0.0000P] where P=(Fo^2^+2Fc^2^)/3'
_refine_ls_weighting_scheme calc
_refine_ls_wR_factor_gt 0.0974
_refine_ls_wR_factor_ref 0.1187
_reflns_number_gt 5398
_reflns_number_total 7054
_reflns_threshold_expression >2sigma(I)
_cod_data_source_file om5004336_si_001.cif
_cod_data_source_block compound13a
_cod_depositor_comments 'Adding full bibliography for 4084075--4084077.cif.'
_cod_original_cell_volume 3442.0(15)
_cod_original_sg_symbol_H-M P21/c
_cod_database_code 4084076

loop_
_symmetry_equiv_pos_as_xyz
'x, y, z'
'-x, y+1/2, -z+1/2'
'-x, -y, -z'
'x, -y-1/2, z-1/2'

loop_
_atom_site_label
_atom_site_type_symbol
_atom_site_fract_x
_atom_site_fract_y
_atom_site_fract_z
_atom_site_U_iso_or_equiv
_atom_site_adp_type
_atom_site_occupancy
_atom_site_symmetry_multiplicity
_atom_site_calc_flag
_atom_site_refinement_flags
Pd1 Pd 0.166459(19) 0.107331(14) 0.173227(11) 0.01896(10) Uani 1 1 d .
Cl1 Cl 0.03673(8) 0.02043(5) 0.20995(4) 0.0325(2) Uani 1 1 d .
N4 N 0.2540(2) 0.23375(16) 0.29785(12) 0.0211(5) Uani 1 1 d .
C11 C 0.1676(3) 0.20797(19) 0.23510(15) 0.0208(6) Uani 1 1 d .
N2 N 0.1596(2) 0.01033(17) 0.10301(13) 0.0272(6) Uani 1 1 d .
N3 N 0.0679(2) 0.26016(16) 0.22598(12) 0.0212(5) Uani 1 1 d .
C5 C 0.2780(3) 0.1200(2) 0.07579(16) 0.0277(7) Uani 1 1 d .
C10 C 0.2721(3) 0.1664(2) 0.13221(15) 0.0232(6) Uani 1 1 d .
C15 C -0.0565(3) 0.3029(2) 0.10574(16) 0.0273(7) Uani 1 1 d .
C19 C -0.1518(3) 0.2230(2) 0.17264(16) 0.0246(7) Uani 1 1 d .
C2 C 0.2095(3) 0.0355(2) 0.06092(15) 0.0277(7) Uani 1 1 d .
C12 C 0.0924(3) 0.3166(2) 0.28194(16) 0.0283(7) Uani 1 1 d .
H12 H 0.0377 0.3593 0.2871 0.034 Uiso 1 1 calc R
C26 C 0.3791(3) 0.2022(2) 0.32893(15) 0.0235(6) Uani 1 1 d .
N1 N 0.1835(3) -0.0266(2) 0.00975(13) 0.0346(7) Uani 1 1 d .
C35 C 0.3039(3) 0.0558(2) 0.35946(17) 0.0326(7) Uani 1 1 d .
H35 H 0.2219 0.0774 0.3255 0.039 Uiso 1 1 calc R
C16 C -0.1707(3) 0.3049(2) 0.05041(17) 0.0348(8) Uani 1 1 d .
H16 H -0.1784 0.3322 0.0084 0.042 Uiso 1 1 calc R
C14 C -0.0493(3) 0.26012(19) 0.16642(16) 0.0235(6) Uani 1 1 d .
C18 C -0.2634(3) 0.2282(2) 0.11515(18) 0.0322(8) Uani 1 1 d .
H18 H -0.3347 0.2033 0.1176 0.039 Uiso 1 1 calc R
C31 C 0.4023(3) 0.1140(2) 0.35228(17) 0.0296(7) Uani 1 1 d .
C13 C 0.2077(3) 0.2997(2) 0.32733(17) 0.0282(7) Uani 1 1 d .
H13 H 0.2498 0.3273 0.3711 0.034 Uiso 1 1 calc R
C27 C 0.4744(3) 0.2621(2) 0.33515(16) 0.0285(7) Uani 1 1 d .
C9 C 0.3375(3) 0.2463(2) 0.15068(17) 0.0310(7) Uani 1 1 d .
H9 H 0.3382 0.2787 0.1893 0.037 Uiso 1 1 calc R
C23 C -0.1477(3) 0.1833(2) 0.23920(17) 0.0320(7) Uani 1 1 d .
H23 H -0.0607 0.1666 0.2689 0.038 Uiso 1 1 calc R
C7 C 0.4052(3) 0.2337(3) 0.05910(19) 0.0433(9) Uani 1 1 d .
H7 H 0.4492 0.2570 0.0343 0.052 Uiso 1 1 calc R
C28 C 0.5925(3) 0.2278(3) 0.35943(17) 0.0376(8) Uani 1 1 d .
H28 H 0.6587 0.2665 0.3640 0.045 Uiso 1 1 calc R
C8 C 0.4020(3) 0.2806(3) 0.11458(19) 0.0421(9) Uani 1 1 d .
H8 H 0.4440 0.3364 0.1280 0.050 Uiso 1 1 calc R
C32 C 0.4550(3) 0.3625(2) 0.32122(18) 0.0369(8) Uani 1 1 d .
H32 H 0.3659 0.3731 0.2917 0.044 Uiso 1 1 calc R
C3 C 0.0988(3) -0.0687(2) 0.07903(18) 0.0345(8) Uani 1 1 d .
H3 H 0.0539 -0.1018 0.0991 0.041 Uiso 1 1 calc R
C4 C 0.1143(4) -0.0913(2) 0.02089(19) 0.0414(9) Uani 1 1 d .
H4 H 0.0822 -0.1432 -0.0068 0.050 Uiso 1 1 calc R
C30 C 0.5222(3) 0.0828(3) 0.37546(18) 0.0396(9) Uani 1 1 d .
H30 H 0.5400 0.0223 0.3904 0.048 Uiso 1 1 calc R
C17 C -0.2732(3) 0.2684(2) 0.05463(18) 0.0355(8) Uani 1 1 d .
H17 H -0.3505 0.2709 0.0160 0.043 Uiso 1 1 calc R
C24 C -0.1889(4) 0.2528(3) 0.2778(2) 0.0485(10) Uani 1 1 d .
H24A H -0.1411 0.3080 0.2834 0.073 Uiso 1 1 calc R
H24B H -0.1758 0.2292 0.3233 0.073 Uiso 1 1 calc R
H24C H -0.2764 0.2659 0.2515 0.073 Uiso 1 1 calc R
C6 C 0.3439(3) 0.1531(3) 0.04021(17) 0.0376(8) Uani 1 1 d .
H6 H 0.3468 0.1199 0.0027 0.045 Uiso 1 1 calc R
C29 C 0.6158(3) 0.1382(3) 0.37718(19) 0.0443(10) Uani 1 1 d .
H29 H 0.6964 0.1148 0.3906 0.053 Uiso 1 1 calc R
C1 C 0.2138(4) -0.0238(3) -0.05014(18) 0.0528(11) Uani 1 1 d .
H1A H 0.3026 -0.0313 -0.0350 0.079 Uiso 1 1 calc R
H1B H 0.1884 0.0342 -0.0736 0.079 Uiso 1 1 calc R
H1C H 0.1706 -0.0724 -0.0820 0.079 Uiso 1 1 calc R
C25 C -0.2268(4) 0.0985(2) 0.2269(2) 0.0456(10) Uani 1 1 d .
H25A H -0.3135 0.1143 0.2008 0.068 Uiso 1 1 calc R
H25B H -0.2155 0.0723 0.2714 0.068 Uiso 1 1 calc R
H25C H -0.2020 0.0549 0.2005 0.068 Uiso 1 1 calc R
C33 C 0.5299(4) 0.4028(3) 0.2852(2) 0.0556(12) Uani 1 1 d .
H33A H 0.6169 0.4041 0.3172 0.083 Uiso 1 1 calc R
H33B H 0.5015 0.4642 0.2703 0.083 Uiso 1 1 calc R
H33C H 0.5195 0.3662 0.2448 0.083 Uiso 1 1 calc R
C34 C 0.4886(4) 0.4119(3) 0.3904(2) 0.0487(10) Uani 1 1 d .
H34A H 0.5763 0.4039 0.4195 0.073 Uiso 1 1 calc R
H34B H 0.4403 0.3872 0.4141 0.073 Uiso 1 1 calc R
H34C H 0.4705 0.4761 0.3817 0.073 Uiso 1 1 calc R
C20 C 0.0498(3) 0.3515(2) 0.10060(18) 0.0376(8) Uani 1 1 d .
H20 H 0.1268 0.3289 0.1387 0.045 Uiso 1 1 calc R
C36 C 0.3155(4) -0.0437(3) 0.3457(3) 0.0577(12) Uani 1 1 d .
H36A H 0.3198 -0.0506 0.3010 0.086 Uiso 1 1 calc R
H36B H 0.2438 -0.0762 0.3453 0.086 Uiso 1 1 calc R
H36C H 0.3903 -0.0681 0.3822 0.086 Uiso 1 1 calc R
C21 C 0.0619(4) 0.3366(3) 0.0326(2) 0.0567(11) Uani 1 1 d .
H21A H 0.0638 0.2720 0.0242 0.085 Uiso 1 1 calc R
H21B H 0.1381 0.3644 0.0352 0.085 Uiso 1 1 calc R
H21C H -0.0084 0.3639 -0.0052 0.085 Uiso 1 1 calc R
C37 C 0.3096(5) 0.0681(4) 0.4326(2) 0.0668(14) Uani 1 1 d .
H37A H 0.3935 0.0566 0.4668 0.100 Uiso 1 1 calc R
H37B H 0.2531 0.0258 0.4397 0.100 Uiso 1 1 calc R
H37C H 0.2860 0.1298 0.4380 0.100 Uiso 1 1 calc R
C22 C 0.0409(5) 0.4523(3) 0.1120(3) 0.0702(14) Uani 1 1 d .
H22A H -0.0318 0.4769 0.0742 0.105 Uiso 1 1 calc R
H22B H 0.1147 0.4825 0.1132 0.105 Uiso 1 1 calc R
H22C H 0.0341 0.4619 0.1559 0.105 Uiso 1 1 calc R

loop_
_atom_site_aniso_label
_atom_site_aniso_U_11
_atom_site_aniso_U_22
_atom_site_aniso_U_33
_atom_site_aniso_U_23
_atom_site_aniso_U_13
_atom_site_aniso_U_12
Pd1 0.01938(14) 0.01705(14) 0.02055(14) -0.00289(9) 0.00833(10) -0.00087(8)
Cl1 0.0355(5) 0.0252(4) 0.0414(5) -0.0021(3) 0.0205(4) -0.0093(3)
N4 0.0177(13) 0.0224(12) 0.0222(13) -0.0039(10) 0.0073(10) -0.0004(10)
C11 0.0218(15) 0.0175(14) 0.0251(15) 0.0027(12) 0.0117(13) -0.0013(11)
N2 0.0256(14) 0.0263(14) 0.0253(14) -0.0045(11) 0.0061(12) 0.0019(11)
N3 0.0214(13) 0.0199(12) 0.0225(12) -0.0028(10) 0.0092(11) 0.0016(10)
C5 0.0234(16) 0.0363(18) 0.0217(15) 0.0026(13) 0.0075(13) 0.0098(13)
C10 0.0205(15) 0.0286(16) 0.0213(15) 0.0015(13) 0.0094(12) 0.0019(12)
C15 0.0278(17) 0.0230(16) 0.0303(17) 0.0005(13) 0.0113(14) 0.0017(13)
C19 0.0238(16) 0.0194(14) 0.0299(17) -0.0025(13) 0.0103(14) 0.0010(12)
C2 0.0268(17) 0.0310(17) 0.0210(15) -0.0029(13) 0.0055(13) 0.0127(13)
C12 0.0296(18) 0.0255(16) 0.0307(17) -0.0087(14) 0.0131(14) 0.0024(13)
C26 0.0172(15) 0.0333(17) 0.0198(15) -0.0031(13) 0.0074(12) 0.0039(13)
N1 0.0350(16) 0.0424(17) 0.0222(14) -0.0082(13) 0.0075(12) 0.0117(13)
C35 0.0336(19) 0.0310(17) 0.0326(18) 0.0022(15) 0.0130(15) 0.0046(15)
C16 0.0341(19) 0.0392(19) 0.0271(17) 0.0065(15) 0.0087(15) 0.0036(15)
C14 0.0225(16) 0.0184(14) 0.0276(16) -0.0029(12) 0.0083(13) 0.0038(12)
C18 0.0199(16) 0.0341(18) 0.042(2) -0.0072(15) 0.0115(15) -0.0015(13)
C31 0.0244(17) 0.0349(18) 0.0237(16) -0.0060(13) 0.0042(14) 0.0055(14)
C13 0.0293(18) 0.0260(16) 0.0291(17) -0.0118(13) 0.0119(14) -0.0023(13)
C27 0.0244(17) 0.0388(18) 0.0213(15) -0.0080(14) 0.0083(13) -0.0043(14)
C9 0.0240(17) 0.0416(19) 0.0291(17) -0.0002(15) 0.0128(14) -0.0038(14)
C23 0.0266(17) 0.0391(19) 0.0314(17) 0.0046(15) 0.0131(14) 0.0034(14)
C7 0.029(2) 0.068(3) 0.036(2) 0.0138(19) 0.0161(16) 0.0000(18)
C28 0.0248(18) 0.057(2) 0.0317(18) -0.0142(17) 0.0120(15) -0.0082(16)
C8 0.034(2) 0.049(2) 0.044(2) 0.0029(18) 0.0158(17) -0.0130(17)
C32 0.034(2) 0.0409(19) 0.0342(19) -0.0078(16) 0.0121(16) -0.0135(16)
C3 0.039(2) 0.0218(16) 0.0356(19) -0.0081(14) 0.0077(16) 0.0035(14)
C4 0.042(2) 0.0347(19) 0.034(2) -0.0112(16) 0.0024(17) 0.0080(16)
C30 0.030(2) 0.043(2) 0.036(2) -0.0042(16) 0.0033(16) 0.0144(16)
C17 0.0258(18) 0.044(2) 0.0297(18) -0.0032(15) 0.0040(14) 0.0040(15)
C24 0.055(3) 0.055(3) 0.049(2) -0.0032(19) 0.036(2) 0.001(2)
C6 0.035(2) 0.057(2) 0.0245(17) -0.0013(16) 0.0160(15) 0.0046(17)
C29 0.0228(19) 0.063(3) 0.040(2) -0.0128(19) 0.0060(16) 0.0107(17)
C1 0.071(3) 0.063(3) 0.0258(19) -0.0092(18) 0.021(2) 0.017(2)
C25 0.040(2) 0.041(2) 0.063(3) 0.0118(19) 0.030(2) -0.0029(17)
C33 0.052(3) 0.065(3) 0.052(3) -0.008(2) 0.024(2) -0.031(2)
C34 0.050(3) 0.048(2) 0.051(2) -0.0190(19) 0.024(2) -0.0212(19)
C20 0.034(2) 0.040(2) 0.0357(19) 0.0145(16) 0.0121(16) -0.0010(16)
C36 0.064(3) 0.029(2) 0.081(3) 0.007(2) 0.031(3) 0.0062(19)
C21 0.051(3) 0.075(3) 0.051(2) 0.016(2) 0.028(2) 0.004(2)
C37 0.075(3) 0.089(4) 0.046(3) -0.007(2) 0.035(2) -0.026(3)
C22 0.079(4) 0.047(3) 0.090(4) -0.003(3) 0.041(3) -0.024(2)

loop_
_atom_type_symbol
_atom_type_description
_atom_type_scat_dispersion_real
_atom_type_scat_dispersion_imag
_atom_type_scat_source
C C 0.0033 0.0016 'International Tables Vol C Tables 4.2.6.8 and 6.1.1.4'
H H 0.0000 0.0000 'International Tables Vol C Tables 4.2.6.8 and 6.1.1.4'
Cl Cl 0.1484 0.1585 'International Tables Vol C Tables 4.2.6.8 and 6.1.1.4'
N N 0.0061 0.0033 'International Tables Vol C Tables 4.2.6.8 and 6.1.1.4'
Pd Pd -0.9988 1.0072 'International Tables Vol C Tables 4.2.6.8 and 6.1.1.4'

loop_
_geom_angle_atom_site_label_1
_geom_angle_atom_site_label_2
_geom_angle_atom_site_label_3
_geom_angle
C11 Pd1 C10 97.10(12)
C11 Pd1 N2 175.52(11)
C10 Pd1 N2 80.56(11)
C11 Pd1 Cl1 91.14(9)
C10 Pd1 Cl1 171.70(9)
N2 Pd1 Cl1 91.15(8)
C11 N4 C13 110.9(2)
C11 N4 C26 125.5(2)
C13 N4 C26 123.5(2)
N4 C11 N3 104.0(2)
N4 C11 Pd1 130.9(2)
N3 C11 Pd1 124.5(2)
C2 N2 C3 108.1(3)
C2 N2 Pd1 113.6(2)
C3 N2 Pd1 137.1(2)
C11 N3 C12 111.1(2)
C11 N3 C14 126.5(2)
C12 N3 C14 122.4(2)
C6 C5 C10 121.9(3)
C6 C5 C2 125.5(3)
C10 C5 C2 112.7(3)
C9 C10 C5 116.1(3)
C9 C10 Pd1 129.3(2)
C5 C10 Pd1 114.5(2)
C16 C15 C14 116.9(3)
C16 C15 C20 119.6(3)
C14 C15 C20 123.3(3)
C18 C19 C14 117.1(3)
C18 C19 C23 119.4(3)
C14 C19 C23 123.4(3)
N2 C2 N1 109.4(3)
N2 C2 C5 117.9(3)
N1 C2 C5 132.8(3)
C13 C12 N3 107.2(3)
C13 C12 H12 126.4
N3 C12 H12 126.4
C31 C26 C27 121.9(3)
C31 C26 N4 119.2(3)
C27 C26 N4 118.8(3)
C4 N1 C2 107.3(3)
C4 N1 C1 124.2(3)
C2 N1 C1 128.3(3)
C31 C35 C36 113.5(3)
C31 C35 C37 108.7(3)
C36 C35 C37 109.8(3)
C31 C35 H35 108.2
C36 C35 H35 108.2
C37 C35 H35 108.2
C17 C16 C15 121.8(3)
C17 C16 H16 119.1
C15 C16 H16 119.1
C19 C14 C15 122.7(3)
C19 C14 N3 119.1(3)
C15 C14 N3 118.1(3)
C19 C18 C17 121.7(3)
C19 C18 H18 119.2
C17 C18 H18 119.2
C26 C31 C30 117.9(3)
C26 C31 C35 121.7(3)
C30 C31 C35 120.1(3)
C12 C13 N4 106.8(3)
C12 C13 H13 126.6
N4 C13 H13 126.6
C28 C27 C26 117.5(3)
C28 C27 C32 119.0(3)
C26 C27 C32 123.4(3)
C8 C9 C10 122.3(3)
C8 C9 H9 118.8
C10 C9 H9 118.8
C19 C23 C24 110.2(3)
C19 C23 C25 112.4(3)
C24 C23 C25 109.8(3)
C19 C23 H23 108.1
C24 C23 H23 108.1
C25 C23 H23 108.1
C6 C7 C8 119.4(3)
C6 C7 H7 120.3
C8 C7 H7 120.3
C27 C28 C29 121.1(3)
C27 C28 H28 119.5
C29 C28 H28 119.5
C9 C8 C7 120.1(3)
C9 C8 H8 120.0
C7 C8 H8 120.0
C33 C32 C27 114.3(3)
C33 C32 C34 108.4(3)
C27 C32 C34 108.9(3)
C33 C32 H32 108.4
C27 C32 H32 108.4
C34 C32 H32 108.4
N2 C3 C4 107.5(3)
N2 C3 H3 126.3
C4 C3 H3 126.3
N1 C4 C3 107.7(3)
N1 C4 H4 126.2
C3 C4 H4 126.2
C29 C30 C31 121.1(4)
C29 C30 H30 119.4
C31 C30 H30 119.4
C16 C17 C18 119.8(3)
C16 C17 H17 120.1
C18 C17 H17 120.1
C23 C24 H24A 109.5
C23 C24 H24B 109.5
H24A C24 H24B 109.5
C23 C24 H24C 109.5
H24A C24 H24C 109.5
H24B C24 H24C 109.5
C7 C6 C5 120.2(3)
C7 C6 H6 119.9
C5 C6 H6 119.9
C30 C29 C28 120.0(3)
C30 C29 H29 120.0
C28 C29 H29 120.0
N1 C1 H1A 109.5
N1 C1 H1B 109.5
H1A C1 H1B 109.5
N1 C1 H1C 109.5
H1A C1 H1C 109.5
H1B C1 H1C 109.5
C23 C25 H25A 109.5
C23 C25 H25B 109.5
H25A C25 H25B 109.5
C23 C25 H25C 109.5
H25A C25 H25C 109.5
H25B C25 H25C 109.5
C32 C33 H33A 109.5
C32 C33 H33B 109.5
H33A C33 H33B 109.5
C32 C33 H33C 109.5
H33A C33 H33C 109.5
H33B C33 H33C 109.5
C32 C34 H34A 109.5
C32 C34 H34B 109.5
H34A C34 H34B 109.5
C32 C34 H34C 109.5
H34A C34 H34C 109.5
H34B C34 H34C 109.5
C15 C20 C22 110.1(3)
C15 C20 C21 114.3(3)
C22 C20 C21 109.4(3)
C15 C20 H20 107.6
C22 C20 H20 107.6
C21 C20 H20 107.6
C35 C36 H36A 109.5
C35 C36 H36B 109.5
H36A C36 H36B 109.5
C35 C36 H36C 109.5
H36A C36 H36C 109.5
H36B C36 H36C 109.5
C20 C21 H21A 109.5
C20 C21 H21B 109.5
H21A C21 H21B 109.5
C20 C21 H21C 109.5
H21A C21 H21C 109.5
H21B C21 H21C 109.5
C35 C37 H37A 109.5
C35 C37 H37B 109.5
H37A C37 H37B 109.5
C35 C37 H37C 109.5
H37A C37 H37C 109.5
H37B C37 H37C 109.5
C20 C22 H22A 109.5
C20 C22 H22B 109.5
H22A C22 H22B 109.5
C20 C22 H22C 109.5
H22A C22 H22C 109.5
H22B C22 H22C 109.5

loop_
_geom_bond_atom_site_label_1
_geom_bond_atom_site_label_2
_geom_bond_distance
Pd1 C11 1.989(3)
Pd1 C10 2.008(3)
Pd1 N2 2.053(3)
Pd1 Cl1 2.3835(9)
N4 C11 1.362(4)
N4 C13 1.396(4)
N4 C26 1.441(4)
C11 N3 1.367(4)
N2 C2 1.317(4)
N2 C3 1.365(4)
N3 C12 1.385(4)
N3 C14 1.449(4)
C5 C6 1.388(5)
C5 C10 1.410(4)
C5 C2 1.462(5)
C10 C9 1.389(4)
C15 C16 1.386(5)
C15 C14 1.409(4)
C15 C20 1.504(5)
C19 C18 1.390(4)
C19 C14 1.398(4)
C19 C23 1.516(4)
C2 N1 1.361(4)
C12 C13 1.339(5)
C12 H12 0.9500
C26 C31 1.390(4)
C26 C27 1.409(4)
N1 C4 1.353(5)
N1 C1 1.460(4)
C35 C31 1.518(5)
C35 C36 1.526(5)
C35 C37 1.539(5)
C35 H35 1.0000
C16 C17 1.376(5)
C16 H16 0.9500
C18 C17 1.379(5)
C18 H18 0.9500
C31 C30 1.388(5)
C13 H13 0.9500
C27 C28 1.385(5)
C27 C32 1.521(5)
C9 C8 1.389(5)
C9 H9 0.9500
C23 C24 1.522(5)
C23 C25 1.532(5)
C23 H23 1.0000
C7 C6 1.377(6)
C7 C8 1.384(5)
C7 H7 0.9500
C28 C29 1.383(6)
C28 H28 0.9500
C8 H8 0.9500
C32 C33 1.521(5)
C32 C34 1.543(5)
C32 H32 1.0000
C3 C4 1.365(5)
C3 H3 0.9500
C4 H4 0.9500
C30 C29 1.377(6)
C30 H30 0.9500
C17 H17 0.9500
C24 H24A 0.9800
C24 H24B 0.9800
C24 H24C 0.9800
C6 H6 0.9500
C29 H29 0.9500
C1 H1A 0.9800
C1 H1B 0.9800
C1 H1C 0.9800
C25 H25A 0.9800
C25 H25B 0.9800
C25 H25C 0.9800
C33 H33A 0.9800
C33 H33B 0.9800
C33 H33C 0.9800
C34 H34A 0.9800
C34 H34B 0.9800
C34 H34C 0.9800
C20 C22 1.529(6)
C20 C21 1.527(5)
C20 H20 1.0000
C36 H36A 0.9800
C36 H36B 0.9800
C36 H36C 0.9800
C21 H21A 0.9800
C21 H21B 0.9800
C21 H21C 0.9800
C37 H37A 0.9800
C37 H37B 0.9800
C37 H37C 0.9800
C22 H22A 0.9800
C22 H22B 0.9800
C22 H22C 0.9800

loop_
_geom_torsion_atom_site_label_1
_geom_torsion_atom_site_label_2
_geom_torsion_atom_site_label_3
_geom_torsion_atom_site_label_4
_geom_torsion
C13 N4 C11 N3 0.9(3)
C26 N4 C11 N3 -175.6(3)
C13 N4 C11 Pd1 -170.7(2)
C26 N4 C11 Pd1 12.8(4)
C10 Pd1 C11 N4 -79.5(3)
Cl1 Pd1 C11 N4 101.6(3)
C10 Pd1 C11 N3 110.5(2)
Cl1 Pd1 C11 N3 -68.5(2)
C10 Pd1 N2 C2 -8.2(2)
Cl1 Pd1 N2 C2 171.4(2)
C10 Pd1 N2 C3 -173.7(3)
Cl1 Pd1 N2 C3 5.9(3)
N4 C11 N3 C12 -0.1(3)
Pd1 C11 N3 C12 172.1(2)
N4 C11 N3 C14 179.1(3)
Pd1 C11 N3 C14 -8.7(4)
C6 C5 C10 C9 -0.9(5)
C2 C5 C10 C9 178.5(3)
C6 C5 C10 Pd1 178.0(2)
C2 C5 C10 Pd1 -2.6(3)
C11 Pd1 C10 C9 8.3(3)
N2 Pd1 C10 C9 -175.6(3)
C11 Pd1 C10 C5 -170.5(2)
N2 Pd1 C10 C5 5.7(2)
C3 N2 C2 N1 -0.7(3)
Pd1 N2 C2 N1 -170.35(19)
C3 N2 C2 C5 178.9(3)
Pd1 N2 C2 C5 9.2(3)
C6 C5 C2 N2 174.8(3)
C10 C5 C2 N2 -4.5(4)
C6 C5 C2 N1 -5.7(6)
C10 C5 C2 N1 175.0(3)
C11 N3 C12 C13 -0.7(4)
C14 N3 C12 C13 -179.9(3)
C11 N4 C26 C31 -70.2(4)
C13 N4 C26 C31 113.7(3)
C11 N4 C26 C27 110.2(3)
C13 N4 C26 C27 -65.9(4)
N2 C2 N1 C4 0.6(4)
C5 C2 N1 C4 -178.9(3)
N2 C2 N1 C1 176.1(3)
C5 C2 N1 C1 -3.5(6)
C14 C15 C16 C17 1.2(5)
C20 C15 C16 C17 -174.2(3)
C18 C19 C14 C15 1.4(4)
C23 C19 C14 C15 -175.0(3)
C18 C19 C14 N3 177.1(3)
C23 C19 C14 N3 0.7(4)
C16 C15 C14 C19 -1.8(4)
C20 C15 C14 C19 173.4(3)
C16 C15 C14 N3 -177.6(3)
C20 C15 C14 N3 -2.4(4)
C11 N3 C14 C19 108.2(3)
C12 N3 C14 C19 -72.7(4)
C11 N3 C14 C15 -75.9(4)
C12 N3 C14 C15 103.2(3)
C14 C19 C18 C17 -0.3(5)
C23 C19 C18 C17 176.2(3)
C27 C26 C31 C30 -6.9(5)
N4 C26 C31 C30 173.5(3)
C27 C26 C31 C35 166.9(3)
N4 C26 C31 C35 -12.6(5)
C36 C35 C31 C26 147.6(3)
C37 C35 C31 C26 -89.9(4)
C36 C35 C31 C30 -38.7(5)
C37 C35 C31 C30 83.8(4)
N3 C12 C13 N4 1.2(4)
C11 N4 C13 C12 -1.3(4)
C26 N4 C13 C12 175.3(3)
C31 C26 C27 C28 6.1(5)
N4 C26 C27 C28 -174.3(3)
C31 C26 C27 C32 -169.7(3)
N4 C26 C27 C32 9.9(4)
C5 C10 C9 C8 2.0(5)
Pd1 C10 C9 C8 -176.7(3)
C18 C19 C23 C24 -80.2(4)
C14 C19 C23 C24 96.1(4)
C18 C19 C23 C25 42.6(4)
C14 C19 C23 C25 -141.1(3)
C26 C27 C28 C29 -0.3(5)
C32 C27 C28 C29 175.7(3)
C10 C9 C8 C7 -1.6(6)
C6 C7 C8 C9 0.0(6)
C28 C27 C32 C33 42.6(4)
C26 C27 C32 C33 -141.6(3)
C28 C27 C32 C34 -78.8(4)
C26 C27 C32 C34 96.9(4)
C2 N2 C3 C4 0.5(4)
Pd1 N2 C3 C4 166.5(3)
C2 N1 C4 C3 -0.3(4)
C1 N1 C4 C3 -176.0(3)
N2 C3 C4 N1 -0.1(4)
C26 C31 C30 C29 1.9(5)
C35 C31 C30 C29 -172.1(3)
C15 C16 C17 C18 -0.3(5)
C19 C18 C17 C16 -0.2(5)
C8 C7 C6 C5 1.1(5)
C10 C5 C6 C7 -0.6(5)
C2 C5 C6 C7 -179.9(3)
C31 C30 C29 C28 3.8(6)
C27 C28 C29 C30 -4.5(5)
C16 C15 C20 C22 78.4(4)
C14 C15 C20 C22 -96.7(4)
C16 C15 C20 C21 -45.2(5)
C14 C15 C20 C21 139.7(3)
